data_9009839
loop_
_publ_author_name
'Miletich, R.'

_publ_section_title
;
 Copper-substituted manganese-denningites,
 Mn(Mn1-xCux)(Te2O5)2(0<=x<=1): synthesis and crystal chemistry
 Sample: x = 0.99
;
_journal_name_full 'Mineralogy and Petrology'
_journal_page_first 129
_journal_page_last 145
_journal_paper_doi 10.1007/BF01163092
_journal_volume 48
_journal_year 1993
_chemical_compound_source Synthetic
_chemical_formula_sum 'Cu0.99 Mn1.01 O10 Te4'
_chemical_name_mineral Denningite
_space_group_IT_number 133
_symmetry_space_group_name_Hall '-P 4ac 2b'
_symmetry_space_group_name_H-M 'P 42/n b c :2'
_cell_angle_alpha 90
_cell_angle_beta 90
_cell_angle_gamma 90
_cell_length_a 8.723
_cell_length_b 8.723
_cell_length_c 12.777
_cell_formula_units_Z 4
_cell_volume 972.211
_database_code_amcsd 0014630
_exptl_crystal_density_diffrn 5.389
_cod_original_sg_symbol_H-M 'P 42/n b c'
_cod_original_formula_sum 'Mn1.01 Cu.99 Te4 O10'
_cod_database_code 9009839

loop_
_space_group_symop_operation_xyz
x,y,z
-y,-x,1/2+z
y,x,1/2-z
1/2+y,-x,1/2-z
1/2-y,x,1/2+z
1/2+x,-y,z
1/2-x,y,-z
1/2+x,1/2+y,-z
1/2-x,1/2-y,z
1/2+y,1/2+x,1/2+z
1/2-y,1/2-x,1/2-z
-y,1/2+x,1/2-z
y,1/2-x,1/2+z
-x,1/2+y,z
x,1/2-y,-z
-x,-y,-z

loop_
_atom_site_aniso_label
_atom_site_aniso_U_11
_atom_site_aniso_U_22
_atom_site_aniso_U_33
_atom_site_aniso_U_12
_atom_site_aniso_U_13
_atom_site_aniso_U_23
Mn 0.01960 0.02260 0.01510 0.00000 0.00000 0.00000
MnMe 0.02240 0.02240 0.01320 -0.00660 0.00000 0.00000
CuMe 0.02240 0.02240 0.01320 -0.00660 0.00000 0.00000
Te 0.01680 0.01680 0.01470 0.00150 0.00010 0.00120
O1 0.01890 0.01960 0.02030 -0.00260 -0.00140 0.00520
O2 0.03030 0.01500 0.01700 0.01160 0.00310 0.00410
O3 0.02930 0.02930 0.01680 -0.01770 -0.00580 0.00580

loop_
_atom_site_label
_atom_site_fract_x
_atom_site_fract_y
_atom_site_fract_z
_atom_site_occupancy
Mn 0.25000 0.25000 0.00000 1.00000
MnMe 0.25000 0.25000 0.25000 0.01000
CuMe 0.25000 0.25000 0.25000 0.99000
Te 0.03856 0.56784 0.38201 1.00000
O1 0.17020 0.11250 0.36090 1.00000
O2 0.02120 0.37680 0.45110 1.00000
O3 0.55140 0.55140 0.25000 1.00000

loop_
_cod_related_entry_id
_cod_related_entry_database
_cod_related_entry_code
1 AMCSD 0014630
